data_7059055
loop_
_publ_author_name
'Pitarch-Jarque, Javier'
'Rissanen, Kari'
'Garcia-Granda, Santiago'
'Lopera, Alberto'
'Clares, Maria Paz'
'Garc\'ia-Espa\~na, Enrique'
'Blasco, Salvador'

_publ_section_title
;
 Water and Oxoanion Encapsulation Chemistry in a 1H-Pyrazole azacryptand
;
_journal_name_full 'New Journal of Chemistry'
_journal_paper_doi 10.1039/C9NJ05231C
_journal_year 2019
_chemical_formula_moiety 'C27 H57 N14, 3(O4 S), 3(H O4 S), 6(H2 O)'
_chemical_formula_sum 'C27 H72 N14 O30 S6'
_chemical_formula_weight 1265.34
_space_group_crystal_system monoclinic
_space_group_IT_number 14
_space_group_name_Hall '-P 2ybc'
_space_group_name_H-M_alt 'P 1 21/c 1'
_atom_sites_solution_hydrogens mixed
_audit_creation_date 2019-03-11
_audit_creation_method
;
Olex2 1.2
(compiled May 29 2018 13:30:08 for OlexSys, GUI svn.r5506)
;
_audit_update_record
;
2019-04-26 deposited with the CCDC.	2019-11-14 downloaded from the CCDC.
;
_cell_angle_alpha 90
_cell_angle_beta 96.7130(10)
_cell_angle_gamma 90
_cell_formula_units_Z 4
_cell_length_a 11.4324(2)
_cell_length_b 17.2812(3)
_cell_length_c 26.4489(4)
_cell_measurement_reflns_used 20583
_cell_measurement_temperature 293(2)
_cell_measurement_theta_max 27.103
_cell_measurement_theta_min 0.998
_cell_volume 5189.57(15)
_computing_cell_refinement 'HKL Scalepack (Otwinowski & Minor 1997)'
_computing_data_collection 'Collect (Bruker AXS BV, 1997-2004)'
_computing_data_reduction 'HKL Denzo and Scalepack (Otwinowski & Minor 1997)'
_computing_molecular_graphics 'Olex2 (Dolomanov et al., 2009)'
_computing_publication_material 'Olex2 (Dolomanov et al., 2009)'
_computing_structure_refinement 'ShelXL (Sheldrick, 2015)'
_diffrn_ambient_temperature 293.15
_diffrn_detector_area_resol_mean 9
_diffrn_measured_fraction_theta_full 0.999
_diffrn_measured_fraction_theta_max 0.998
_diffrn_measurement_device_type KappaCCD
_diffrn_measurement_method CCD
_diffrn_radiation_type MoK\a
_diffrn_radiation_wavelength 0.71073
_diffrn_reflns_av_R_equivalents 0.0924
_diffrn_reflns_av_unetI/netI 0.0760
_diffrn_reflns_Laue_measured_fraction_full 0.999
_diffrn_reflns_Laue_measured_fraction_max 0.998
_diffrn_reflns_limit_h_max 14
_diffrn_reflns_limit_h_min -14
_diffrn_reflns_limit_k_max 22
_diffrn_reflns_limit_k_min -22
_diffrn_reflns_limit_l_max 34
_diffrn_reflns_limit_l_min -34
_diffrn_reflns_number 42829
_diffrn_reflns_point_group_measured_fraction_full 0.999
_diffrn_reflns_point_group_measured_fraction_max 0.998
_diffrn_reflns_theta_full 25.242
_diffrn_reflns_theta_max 27.453
_diffrn_reflns_theta_min 1.948
_exptl_absorpt_coefficient_mu 0.370
_exptl_absorpt_correction_type none
_exptl_crystal_colour colourless
_exptl_crystal_colour_primary colourless
_exptl_crystal_density_diffrn 1.620
_exptl_crystal_description plate
_exptl_crystal_F_000 2672
_exptl_crystal_size_max 0.26
_exptl_crystal_size_mid 0.14
_exptl_crystal_size_min 0.02
_refine_diff_density_max 0.466
_refine_diff_density_min -0.512
_refine_diff_density_rms 0.068
_refine_ls_extinction_coef 0.0018(3)
_refine_ls_extinction_expression Fc^*^=kFc[1+0.001xFc^2^\l^3^/sin(2\q)]^-1/4^
_refine_ls_extinction_method 'SHELXL-2018/3 (Sheldrick 2018)'
_refine_ls_goodness_of_fit_ref 1.009
_refine_ls_hydrogen_treatment constr
_refine_ls_matrix_type full
_refine_ls_number_parameters 756
_refine_ls_number_reflns 11838
_refine_ls_number_restraints 53
_refine_ls_restrained_S_all 1.026
_refine_ls_R_factor_all 0.1236
_refine_ls_R_factor_gt 0.0553
_refine_ls_shift/su_max 0.001
_refine_ls_shift/su_mean 0.000
_refine_ls_structure_factor_coef Fsqd
_refine_ls_weighting_details 'w=1/[\s^2^(Fo^2^)+(0.0793P)^2^+0.8105P] where P=(Fo^2^+2Fc^2^)/3'
_refine_ls_weighting_scheme calc
_refine_ls_wR_factor_gt 0.1309
_refine_ls_wR_factor_ref 0.1604
_reflns_Friedel_coverage 0.000
_reflns_number_gt 6370
_reflns_number_total 11838
_reflns_threshold_expression 'I > 2\s(I)'
_cod_data_source_file c9nj05231c2.cif
_cod_data_source_block crystal5_sulphate
_cod_database_code 7059055
_shelx_shelxl_version_number 2018/3
_shelx_space_group_comment
;
The symmetry employed for this shelxl refinement is uniquely defined
by the following loop, which should always be used as a source of
symmetry information in preference to the above space-group names.
They are only intended as comments.
;
_shelx_estimated_absorpt_t_max 0.993
_shelx_estimated_absorpt_t_min 0.910
_olex2_refinement_description
;
1. Fixed Uiso
 At 1.2 times of:
  All C(H) groups, All C(H,H) groups, All N(H) groups, All N(H,H) groups
 At 1.5 times of:
  All O(H) groups, All O(H,H) groups
2. Restrained distances
 H3D-O51
 1.9 with sigma of 0.1
 O20_$6-H3C
 1.4 with sigma of 0.1
 O43-H2E
 2 with sigma of 0.1
 H4A-O3
 2 with sigma of 0.1
 O21-O24 \\sim O21-O25 \\sim O21-O20 \\sim O24-O25 \\sim O24-O20 \\sim O24-O21
 with sigma of 0.02
 S2A-O21 \\sim S2A-O24 \\sim S2A-O25 \\sim S2A-O20
 with sigma of 0.02
 O23-O22 \\sim O23-O27 \\sim O23-O26 \\sim O22-O27 \\sim O22-O26 \\sim O27-O26
 with sigma of 0.02
 S2B-O27 \\sim S2B-O22 \\sim S2B-O23 \\sim S2B-O26
 with sigma of 0.02
3. Rigid bond restraints
 S2B
 with sigma for 1-2 distances of 0.01 and sigma for 1-3 distances of 0.01
4. Uiso/Uaniso restraints and constraints
Uanis(O26) \\sim Ueq, Uanis(O27) \\sim Ueq: with sigma of 0.02 and sigma for
terminal atoms of 0.04
5. Others
 Sof(S2B)=Sof(O26)=Sof(O23)=Sof(O27)=Sof(O22)=1-FVAR(1)
 Sof(S2A)=Sof(O25)=Sof(O20)=Sof(O24)=Sof(O21)=FVAR(1)
 Fixed X: H1C(0.431409) H1D(0.432329) H3C(0.04363) H3D(0.08855)
 Fixed Y: H1C(0.29216) H1D(0.317361) H3C(0.06403) H3D(0.08434)
 Fixed Z: H1C(0.34235) H1D(0.287459) H3C(0.03868) H3D(0.086519)
6.a Free rotating group:
 O2(H2E,H2F), O4(H4A,H4B), O5(H5C,H5D), O6(H6A,H6B)
6.b Secondary CH2 refined with riding coordinates:
 N10(H10A,H10B), N2(H2A,H2B), N5(H5A,H5B), N14(H14A,H14B), N11(H11A,H11B),
 N7(H7A,H7B), C16(H16A,H16B), C17(H17A,H17B), C18(H18A,H18B), C1(H1A,H1B),
 C2(H2C,H2D), C3(H3A,H3B), C7(H7C,H7D), C8(H8A,H8B), C9(H9A,H9B), C27(H27A,
 H27B), C26(H26A,H26B), C25(H25A,H25B), C21(H21A,H21B), C20(H20A,H20B),
 C19(H19A,H19B), C10(H10C,H10D), C11(H11C,H11D), C12(H12A,H12B)
6.c Aromatic/amide H refined with riding coordinates:
 N8(H8), N9(H9), N3(H3), N4(H4), N13(H13), N12(H12), C23(H23), C14(H14), C5(H5)
6.d Idealised tetrahedral OH refined as rotating group:
 O13(H13A), O54(H54), O63(H63)
;
_olex2_submission_special_instructions 'No special instructions were received'

loop_
_space_group_symop_operation_xyz
'x, y, z'
'-x, y+1/2, -z+1/2'
'-x, -y, -z'
'x, -y-1/2, z-1/2'

loop_
_atom_site_label
_atom_site_type_symbol
_atom_site_fract_x
_atom_site_fract_y
_atom_site_fract_z
_atom_site_U_iso_or_equiv
_atom_site_adp_type
_atom_site_occupancy
_atom_site_site_symmetry_order
_atom_site_calc_flag
_atom_site_refinement_flags_posn
_atom_site_refinement_flags_adp
_atom_site_refinement_flags_occupancy
_atom_site_disorder_assembly
_atom_site_disorder_group
N8 N 0.6433(2) 0.53401(16) 0.26557(9) 0.0352(6) Uani 1 1 d . . . . .
H8 H 0.639255 0.577688 0.280847 0.042 Uiso 1 1 calc R . . . .
N9 N 0.6360(2) 0.52456(16) 0.21530(9) 0.0358(6) Uani 1 1 d . . . . .
H9 H 0.626684 0.561018 0.193060 0.043 Uiso 1 1 calc R . . . .
N10 N 0.5174(2) 0.40184(16) 0.12964(9) 0.0331(6) Uani 1 1 d . . . . .
H10A H 0.494478 0.359095 0.144452 0.040 Uiso 1 1 calc R . . . .
H10B H 0.469201 0.440060 0.136140 0.040 Uiso 1 1 calc R . . . .
N1 N 0.2990(2) 0.43156(15) 0.05783(9) 0.0344(6) Uani 1 1 d . . . . .
N2 N 0.2863(2) 0.59027(16) 0.09829(10) 0.0394(7) Uani 1 1 d . . . . .
H2A H 0.363936 0.596177 0.104782 0.047 Uiso 1 1 calc R . . . .
H2B H 0.265646 0.550463 0.116669 0.047 Uiso 1 1 calc R . . . .
N3 N 0.3580(3) 0.70285(18) 0.18855(11) 0.0488(8) Uani 1 1 d . . . . .
H3 H 0.414588 0.716241 0.171614 0.059 Uiso 1 1 calc R . . . .
N4 N 0.3563(3) 0.70639(17) 0.23899(10) 0.0454(7) Uani 1 1 d . . . . .
H4 H 0.414304 0.722894 0.259849 0.054 Uiso 1 1 calc R . . . .
N5 N 0.2913(2) 0.62125(15) 0.33975(9) 0.0356(6) Uani 1 1 d . . . . .
H5A H 0.269241 0.575159 0.326976 0.043 Uiso 1 1 calc R . . . .
H5B H 0.368444 0.625981 0.338588 0.043 Uiso 1 1 calc R . . . .
N6 N 0.3332(2) 0.48803(16) 0.40511(10) 0.0363(6) Uani 1 1 d . . . . .
N14 N 0.0688(2) 0.36278(16) 0.36802(10) 0.0398(7) Uani 1 1 d . . . . .
H14A H 0.048551 0.360896 0.399485 0.048 Uiso 1 1 calc R . . . .
H14B H 0.024901 0.399131 0.351185 0.048 Uiso 1 1 calc R . . . .
N13 N 0.1745(2) 0.24574(16) 0.28184(9) 0.0356(6) Uani 1 1 d . . . . .
H13 H 0.224228 0.224638 0.304629 0.043 Uiso 1 1 calc R . . . .
N12 N 0.1837(2) 0.24737(16) 0.23211(10) 0.0356(6) Uani 1 1 d . . . . .
H12 H 0.240270 0.227180 0.217816 0.043 Uiso 1 1 calc R . . . .
N11 N 0.1495(2) 0.34742(15) 0.12761(9) 0.0336(6) Uani 1 1 d . . . . .
H11A H 0.224457 0.340649 0.140173 0.040 Uiso 1 1 calc R . . . .
H11B H 0.128506 0.395307 0.135048 0.040 Uiso 1 1 calc R . . . .
N7 N 0.5464(2) 0.45171(17) 0.36141(9) 0.0361(6) Uani 1 1 d . . . . .
H7A H 0.501702 0.490177 0.347649 0.043 Uiso 1 1 calc R . . . .
H7B H 0.514332 0.407445 0.349496 0.043 Uiso 1 1 calc R . . . .
C15 C 0.6456(3) 0.4490(2) 0.20500(12) 0.0346(7) Uani 1 1 d . . . . .
C16 C 0.6404(3) 0.4216(2) 0.15134(12) 0.0373(8) Uani 1 1 d . . . . .
H16A H 0.689963 0.376212 0.150120 0.045 Uiso 1 1 calc R . . . .
H16B H 0.670819 0.461598 0.130748 0.045 Uiso 1 1 calc R . . . .
C17 C 0.5097(3) 0.3894(2) 0.07346(11) 0.0383(8) Uani 1 1 d . . . . .
H17A H 0.561444 0.347132 0.066713 0.046 Uiso 1 1 calc R . . . .
H17B H 0.537366 0.435624 0.057717 0.046 Uiso 1 1 calc R . . . .
C18 C 0.3867(3) 0.3713(2) 0.04942(12) 0.0379(8) Uani 1 1 d . . . . .
H18A H 0.387989 0.364631 0.013077 0.045 Uiso 1 1 calc R . . . .
H18B H 0.361986 0.322663 0.063041 0.045 Uiso 1 1 calc R . . . .
C1 C 0.3214(3) 0.5014(2) 0.02821(12) 0.0419(8) Uani 1 1 d . . . . .
H1A H 0.298575 0.491016 -0.007623 0.050 Uiso 1 1 calc R . . . .
H1B H 0.405178 0.512297 0.032697 0.050 Uiso 1 1 calc R . . . .
C2 C 0.2560(3) 0.5722(2) 0.04327(12) 0.0442(9) Uani 1 1 d . . . . .
H2C H 0.275894 0.616110 0.023062 0.053 Uiso 1 1 calc R . . . .
H2D H 0.171838 0.563407 0.036266 0.053 Uiso 1 1 calc R . . . .
C3 C 0.2271(4) 0.6617(2) 0.11433(13) 0.0473(9) Uani 1 1 d . . . . .
H3A H 0.142570 0.656762 0.105753 0.057 Uiso 1 1 calc R . . . .
H3B H 0.253320 0.705926 0.096113 0.057 Uiso 1 1 calc R . . . .
C4 C 0.2547(3) 0.67450(19) 0.17034(12) 0.0386(8) Uani 1 1 d . . . . .
C6 C 0.2530(3) 0.68106(19) 0.25365(13) 0.0380(8) Uani 1 1 d . . . . .
C7 C 0.2285(3) 0.68289(19) 0.30780(12) 0.0397(8) Uani 1 1 d . . . . .
H7C H 0.251606 0.732970 0.322228 0.048 Uiso 1 1 calc R . . . .
H7D H 0.144442 0.677167 0.308858 0.048 Uiso 1 1 calc R . . . .
C8 C 0.2667(3) 0.6252(2) 0.39368(12) 0.0419(8) Uani 1 1 d . . . . .
H8A H 0.183610 0.615523 0.395313 0.050 Uiso 1 1 calc R . . . .
H8B H 0.284469 0.676813 0.406825 0.050 Uiso 1 1 calc R . . . .
C9 C 0.3393(3) 0.5664(2) 0.42669(12) 0.0415(8) Uani 1 1 d . . . . .
H9A H 0.420799 0.583177 0.431237 0.050 Uiso 1 1 calc R . . . .
H9B H 0.311660 0.565052 0.459992 0.050 Uiso 1 1 calc R . . . .
C27 C 0.2158(3) 0.4537(2) 0.40705(13) 0.0404(8) Uani 1 1 d . . . . .
H27A H 0.155965 0.492801 0.398280 0.049 Uiso 1 1 calc R . . . .
H27B H 0.208962 0.436280 0.441440 0.049 Uiso 1 1 calc R . . . .
C26 C 0.1949(3) 0.3864(2) 0.37090(12) 0.0396(8) Uani 1 1 d . . . . .
H26A H 0.213652 0.401202 0.337396 0.048 Uiso 1 1 calc R . . . .
H26B H 0.245298 0.343403 0.382864 0.048 Uiso 1 1 calc R . . . .
C25 C 0.0402(3) 0.2868(2) 0.34288(13) 0.0427(9) Uani 1 1 d . . . . .
H25A H 0.079705 0.246027 0.363541 0.051 Uiso 1 1 calc R . . . .
H25B H -0.043967 0.277867 0.341191 0.051 Uiso 1 1 calc R . . . .
C24 C 0.0755(3) 0.28213(19) 0.29078(12) 0.0346(8) Uani 1 1 d . . . . .
C22 C 0.0921(3) 0.28502(18) 0.20790(12) 0.0333(7) Uani 1 1 d . . . . .
C21 C 0.0735(3) 0.2902(2) 0.15115(12) 0.0396(8) Uani 1 1 d . . . . .
H21A H -0.008279 0.303404 0.140882 0.048 Uiso 1 1 calc R . . . .
H21B H 0.087087 0.239392 0.137329 0.048 Uiso 1 1 calc R . . . .
C20 C 0.1362(3) 0.3367(2) 0.07088(11) 0.0374(8) Uani 1 1 d . . . . .
H20A H 0.053628 0.327849 0.059212 0.045 Uiso 1 1 calc R . . . .
H20B H 0.179134 0.290594 0.063110 0.045 Uiso 1 1 calc R . . . .
C19 C 0.1790(3) 0.4037(2) 0.04147(12) 0.0388(8) Uani 1 1 d . . . . .
H19A H 0.174716 0.388743 0.005957 0.047 Uiso 1 1 calc R . . . .
H19B H 0.124979 0.446622 0.043508 0.047 Uiso 1 1 calc R . . . .
C23 C 0.0211(3) 0.3079(2) 0.24407(12) 0.0378(8) Uani 1 1 d . . . . .
H23 H -0.049246 0.335243 0.238273 0.045 Uiso 1 1 calc R . . . .
C10 C 0.4245(3) 0.4371(2) 0.43159(12) 0.0413(8) Uani 1 1 d . . . . .
H10C H 0.404406 0.383673 0.423387 0.050 Uiso 1 1 calc R . . . .
H10D H 0.425074 0.443545 0.468050 0.050 Uiso 1 1 calc R . . . .
C11 C 0.5458(3) 0.4536(2) 0.41747(12) 0.0420(8) Uani 1 1 d . . . . .
H11C H 0.571496 0.504120 0.430321 0.050 Uiso 1 1 calc R . . . .
H11D H 0.600638 0.415331 0.433122 0.050 Uiso 1 1 calc R . . . .
C12 C 0.6661(3) 0.4588(2) 0.34502(12) 0.0408(8) Uani 1 1 d . . . . .
H12A H 0.712576 0.413631 0.356024 0.049 Uiso 1 1 calc R . . . .
H12B H 0.705281 0.504075 0.360735 0.049 Uiso 1 1 calc R . . . .
C13 C 0.6576(3) 0.46593(19) 0.28842(12) 0.0327(7) Uani 1 1 d . . . . .
C14 C 0.6601(3) 0.4102(2) 0.25089(12) 0.0354(8) Uani 1 1 d . . . . .
H14 H 0.669600 0.357147 0.255684 0.043 Uiso 1 1 calc R . . . .
C5 C 0.1863(3) 0.65976(19) 0.20937(13) 0.0400(8) Uani 1 1 d . . . . .
H5 H 0.110428 0.639491 0.206120 0.048 Uiso 1 1 calc R . . . .
S2A S 0.1062(7) 0.8215(4) 0.0233(3) 0.0542(14) Uani 0.483(11) 1 d D . P A 1
O25 O 0.0316(8) 0.7517(7) 0.0239(5) 0.144(5) Uani 0.483(11) 1 d D . P A 1
O20 O 0.0599(19) 0.8761(14) -0.0091(7) 0.320(16) Uani 0.483(11) 1 d D . P A 1
O24 O 0.1230(10) 0.8411(6) 0.0748(3) 0.104(4) Uani 0.483(11) 1 d D . P A 1
O21 O 0.2092(8) 0.7889(6) 0.0090(3) 0.090(4) Uani 0.483(11) 1 d D . P A 1
S1 S 0.33260(7) 0.45404(5) 0.22568(3) 0.0337(2) Uani 1 1 d . . . . .
O12 O 0.3703(2) 0.48974(14) 0.27364(8) 0.0448(6) Uani 1 1 d . . . . .
O11 O 0.3588(2) 0.49841(15) 0.18237(9) 0.0517(7) Uani 1 1 d . . . . .
O14 O 0.3702(2) 0.37481(14) 0.22095(9) 0.0520(7) Uani 1 1 d . . . . .
O13 O 0.1958(2) 0.44674(18) 0.22175(10) 0.0600(8) Uani 1 1 d . . . . .
H13A H 0.170395 0.477049 0.241672 0.090 Uiso 1 1 calc GR . . . .
S3 S 0.41898(7) 0.19731(5) 0.16060(3) 0.0363(2) Uani 1 1 d . . . . .
O33 O 0.3828(2) 0.18440(13) 0.21248(8) 0.0421(6) Uani 1 1 d . . . . .
O34 O 0.5207(2) 0.25052(14) 0.16533(9) 0.0468(6) Uani 1 1 d . . . . .
O32 O 0.4552(2) 0.12250(14) 0.14216(9) 0.0478(6) Uani 1 1 d . . . . .
O31 O 0.3203(2) 0.22927(15) 0.12826(9) 0.0520(7) Uani 1 1 d . . . . .
S4 S 0.38437(8) 0.14992(5) 0.39094(3) 0.0399(2) Uani 1 1 d . . . . .
O41 O 0.3383(2) 0.15683(14) 0.33632(8) 0.0446(6) Uani 1 1 d . . . . .
O43 O 0.2838(2) 0.1397(2) 0.41992(9) 0.0702(9) Uani 1 1 d D . . . .
O42 O 0.4598(3) 0.08275(18) 0.39683(11) 0.0748(9) Uani 1 1 d . . . . .
O44 O 0.4472(3) 0.21866(19) 0.40851(11) 0.0836(10) Uani 1 1 d . . . . .
S5 S 0.02434(8) 0.03923(5) 0.20242(3) 0.0427(2) Uani 1 1 d . . . . .
O51 O 0.0367(3) 0.10078(16) 0.16732(10) 0.0647(8) Uani 1 1 d D . . . .
O52 O 0.0760(2) -0.03277(16) 0.18916(11) 0.0599(7) Uani 1 1 d . . . . .
O53 O -0.0984(2) 0.02773(15) 0.21055(9) 0.0506(6) Uani 1 1 d . . . . .
O54 O 0.0909(3) 0.06831(17) 0.25272(10) 0.0628(8) Uani 1 1 d . . . . .
H54 H 0.080654 0.038061 0.275680 0.094 Uiso 1 1 calc GR . . . .
S6 S 0.05753(8) 0.00882(6) 0.37845(3) 0.0443(2) Uani 1 1 d . . . . .
O62 O -0.0684(2) 0.00399(16) 0.37649(11) 0.0602(7) Uani 1 1 d . . . . .
O61 O 0.0989(3) -0.01975(18) 0.33195(10) 0.0673(8) Uani 1 1 d . . . . .
O63 O 0.0832(3) 0.09507(16) 0.38279(13) 0.0721(9) Uani 1 1 d . . . . .
H63 H 0.151048 0.101681 0.395967 0.108 Uiso 1 1 calc GR . . . .
O64 O 0.1177(3) -0.03028(17) 0.42194(11) 0.0748(9) Uani 1 1 d . . . . .
O1 O 0.4469(3) 0.32237(15) 0.31920(10) 0.0589(7) Uani 1 1 d . . . . .
H1C H 0.431409 0.292160 0.342350 0.088 Uiso 1 1 d R . . . .
H1D H 0.432329 0.317361 0.287459 0.088 Uiso 1 1 d R . . . .
O2 O 0.1962(5) 0.2738(2) 0.4661(2) 0.1309(17) Uani 1 1 d . . . . .
H2E H 0.224468 0.229883 0.461005 0.196 Uiso 1 1 d DG . . . .
H2F H 0.128455 0.268551 0.475453 0.196 Uiso 1 1 d G . . . .
O3 O 0.1005(9) 0.0539(6) 0.0621(3) 0.293(5) Uani 1 1 d D . . . .
H3C H 0.043630 0.064030 0.038680 0.440 Uiso 1 1 d DR . . . .
H3D H 0.088550 0.084340 0.086519 0.440 Uiso 1 1 d DR . . . .
O4 O 0.3035(6) 0.1304(5) 0.0356(2) 0.213(4) Uani 1 1 d . . . . .
H4A H 0.227694 0.124357 0.020867 0.319 Uiso 1 1 d DG . . . .
H4B H 0.328522 0.148702 0.064088 0.319 Uiso 1 1 d G . . . .
O5 O 0.5589(5) 0.2281(3) 0.00140(16) 0.1275(16) Uani 1 1 d . . . . .
H5C H 0.513667 0.244502 -0.024151 0.191 Uiso 1 1 d G . . . .
H5D H 0.626525 0.248711 0.001641 0.191 Uiso 1 1 d G . . . .
O6 O 0.8050(3) 0.31459(18) 0.08444(11) 0.0673(8) Uani 1 1 d . . . . .
H6A H 0.826821 0.363591 0.081085 0.101 Uiso 1 1 d G . . . .
H6B H 0.810043 0.283847 0.059791 0.101 Uiso 1 1 d G . . . .
S2B S 0.1215(8) 0.8362(6) 0.0255(4) 0.105(3) Uani 0.517(11) 1 d D U P A 2
O26 O 0.0114(12) 0.8306(12) 0.0412(5) 0.239(9) Uani 0.517(11) 1 d D U P A 2
O23 O 0.2060(14) 0.8336(8) 0.0636(8) 0.322(17) Uani 0.517(11) 1 d D . P A 2
O27 O 0.1258(14) 0.9043(9) -0.0004(6) 0.276(13) Uani 0.517(11) 1 d D U P A 2
O22 O 0.131(2) 0.7796(11) -0.0082(7) 0.39(2) Uani 0.517(11) 1 d D . P A 2

loop_
_atom_site_aniso_label
_atom_site_aniso_U_11
_atom_site_aniso_U_22
_atom_site_aniso_U_33
_atom_site_aniso_U_23
_atom_site_aniso_U_13
_atom_site_aniso_U_12
N8 0.0402(16) 0.0336(16) 0.0326(14) -0.0085(12) 0.0076(12) -0.0052(13)
N9 0.0438(17) 0.0333(16) 0.0308(14) 0.0008(12) 0.0068(12) -0.0005(13)
N10 0.0329(15) 0.0338(15) 0.0326(14) 0.0001(12) 0.0040(11) -0.0001(12)
N1 0.0363(16) 0.0368(16) 0.0299(14) 0.0018(12) 0.0036(11) 0.0011(13)
N2 0.0446(17) 0.0360(17) 0.0365(15) 0.0035(12) 0.0002(13) 0.0011(13)
N3 0.057(2) 0.053(2) 0.0379(17) 0.0059(14) 0.0133(15) -0.0074(16)
N4 0.0500(19) 0.0466(18) 0.0391(16) 0.0010(14) 0.0026(14) -0.0096(15)
N5 0.0384(16) 0.0327(15) 0.0368(14) -0.0025(12) 0.0087(12) -0.0031(13)
N6 0.0360(16) 0.0381(16) 0.0355(14) -0.0013(12) 0.0075(12) -0.0057(13)
N14 0.0400(16) 0.0420(18) 0.0395(15) -0.0081(13) 0.0129(12) -0.0077(13)
N13 0.0386(16) 0.0366(16) 0.0311(15) 0.0018(12) 0.0017(12) -0.0011(13)
N12 0.0358(16) 0.0371(16) 0.0351(15) -0.0045(12) 0.0094(12) 0.0017(13)
N11 0.0311(14) 0.0347(16) 0.0344(14) 0.0005(12) 0.0017(11) -0.0002(12)
N7 0.0362(16) 0.0410(17) 0.0312(14) 0.0012(12) 0.0038(12) 0.0018(13)
C15 0.0289(17) 0.039(2) 0.0365(17) -0.0037(15) 0.0050(14) -0.0050(15)
C16 0.0320(18) 0.040(2) 0.0403(18) -0.0061(15) 0.0074(14) -0.0024(15)
C17 0.0369(19) 0.046(2) 0.0326(17) -0.0036(15) 0.0064(14) -0.0021(16)
C18 0.040(2) 0.041(2) 0.0323(17) -0.0033(15) 0.0043(14) -0.0005(16)
C1 0.051(2) 0.040(2) 0.0350(18) 0.0027(15) 0.0057(16) -0.0028(17)
C2 0.057(2) 0.039(2) 0.0352(18) 0.0038(15) -0.0012(16) 0.0000(18)
C3 0.059(2) 0.039(2) 0.042(2) 0.0011(16) -0.0013(17) 0.0103(18)
C4 0.044(2) 0.0305(19) 0.0392(19) -0.0015(15) -0.0019(16) 0.0026(16)
C6 0.042(2) 0.0300(18) 0.0419(19) -0.0009(15) 0.0066(16) 0.0011(16)
C7 0.043(2) 0.0308(19) 0.046(2) -0.0003(15) 0.0075(16) 0.0014(16)
C8 0.051(2) 0.038(2) 0.0374(18) -0.0046(16) 0.0119(16) -0.0030(17)
C9 0.051(2) 0.040(2) 0.0334(18) -0.0034(15) 0.0059(16) -0.0055(17)
C27 0.044(2) 0.041(2) 0.0383(18) -0.0028(16) 0.0108(15) -0.0048(16)
C26 0.0385(19) 0.041(2) 0.0403(18) -0.0038(16) 0.0079(15) -0.0048(16)
C25 0.046(2) 0.041(2) 0.0437(19) -0.0042(16) 0.0147(16) -0.0111(17)
C24 0.0329(18) 0.0309(18) 0.0411(18) -0.0006(15) 0.0081(15) -0.0049(15)
C22 0.0290(17) 0.0307(18) 0.0399(18) 0.0002(14) 0.0030(15) -0.0041(14)
C21 0.039(2) 0.041(2) 0.0378(18) 0.0041(16) 0.0015(15) -0.0063(16)
C20 0.0351(19) 0.045(2) 0.0310(17) -0.0002(15) 0.0013(14) -0.0033(16)
C19 0.0387(19) 0.045(2) 0.0325(17) 0.0015(15) 0.0016(14) 0.0036(16)
C23 0.0304(18) 0.038(2) 0.046(2) 0.0011(16) 0.0100(15) 0.0019(15)
C10 0.045(2) 0.047(2) 0.0318(17) 0.0042(15) 0.0047(15) -0.0037(17)
C11 0.041(2) 0.053(2) 0.0314(17) 0.0019(16) 0.0015(15) 0.0010(17)
C12 0.0337(19) 0.053(2) 0.0359(17) 0.0026(16) 0.0028(14) 0.0007(17)
C13 0.0282(17) 0.0346(19) 0.0359(17) 0.0021(15) 0.0060(13) -0.0004(14)
C14 0.0343(18) 0.0319(19) 0.0403(18) 0.0025(15) 0.0054(14) -0.0001(15)
C5 0.0378(19) 0.0335(19) 0.048(2) 0.0014(16) 0.0009(16) 0.0014(16)
S2A 0.060(3) 0.0493(19) 0.059(3) 0.0060(16) 0.030(2) 0.0131(17)
O25 0.076(7) 0.177(12) 0.176(12) 0.011(9) -0.002(7) -0.017(7)
O20 0.20(2) 0.33(3) 0.41(3) 0.22(3) -0.07(2) 0.117(19)
O24 0.114(9) 0.135(8) 0.073(6) -0.037(6) 0.049(6) -0.011(7)
O21 0.075(6) 0.115(7) 0.086(6) 0.007(6) 0.036(5) 0.032(5)
S1 0.0342(4) 0.0344(5) 0.0324(4) -0.0012(4) 0.0036(3) 0.0016(4)
O12 0.0437(14) 0.0505(15) 0.0391(13) -0.0090(11) -0.0004(11) 0.0010(12)
O11 0.0609(17) 0.0549(17) 0.0413(13) 0.0120(12) 0.0142(12) 0.0113(13)
O14 0.0642(17) 0.0354(14) 0.0574(15) -0.0036(12) 0.0119(13) 0.0070(13)
O13 0.0362(14) 0.078(2) 0.0660(18) -0.0314(15) 0.0089(12) -0.0072(14)
S3 0.0383(5) 0.0348(5) 0.0368(4) 0.0045(4) 0.0086(4) 0.0069(4)
O33 0.0500(15) 0.0393(14) 0.0391(13) 0.0065(10) 0.0139(11) 0.0101(11)
O34 0.0433(14) 0.0395(14) 0.0586(15) 0.0092(12) 0.0102(12) 0.0007(12)
O32 0.0563(16) 0.0380(14) 0.0514(14) -0.0040(11) 0.0158(12) 0.0081(12)
O31 0.0466(15) 0.0616(17) 0.0467(14) 0.0118(12) 0.0013(12) 0.0148(13)
S4 0.0417(5) 0.0447(5) 0.0324(4) 0.0022(4) 0.0007(4) -0.0042(4)
O41 0.0564(15) 0.0444(15) 0.0318(12) 0.0004(10) -0.0002(11) 0.0075(12)
O43 0.0535(17) 0.115(3) 0.0437(15) -0.0068(16) 0.0114(13) -0.0200(17)
O42 0.075(2) 0.076(2) 0.0714(19) 0.0194(16) -0.0006(15) 0.0311(17)
O44 0.106(3) 0.081(2) 0.0595(18) -0.0063(16) -0.0060(17) -0.046(2)
S5 0.0349(5) 0.0456(6) 0.0476(5) 0.0031(4) 0.0056(4) -0.0027(4)
O51 0.0680(19) 0.0590(18) 0.0687(18) 0.0196(15) 0.0149(15) -0.0113(15)
O52 0.0400(15) 0.0566(18) 0.0832(19) -0.0120(15) 0.0070(13) 0.0039(13)
O53 0.0333(14) 0.0603(17) 0.0590(15) 0.0108(13) 0.0089(11) 0.0012(12)
O54 0.0585(18) 0.065(2) 0.0621(17) -0.0014(14) -0.0044(14) -0.0111(15)
S6 0.0416(5) 0.0430(6) 0.0478(5) 0.0008(4) 0.0029(4) -0.0011(4)
O62 0.0438(16) 0.0592(18) 0.0790(19) -0.0052(15) 0.0130(14) -0.0099(13)
O61 0.0657(19) 0.080(2) 0.0573(17) 0.0009(15) 0.0124(14) 0.0191(16)
O63 0.0576(19) 0.0422(17) 0.112(3) 0.0038(16) -0.0092(18) -0.0066(14)
O64 0.099(2) 0.061(2) 0.0586(17) 0.0040(15) -0.0149(16) 0.0137(17)
O1 0.078(2) 0.0440(16) 0.0537(15) 0.0046(12) 0.0034(14) -0.0072(14)
O2 0.189(5) 0.097(3) 0.119(3) 0.022(3) 0.071(4) 0.021(3)
O3 0.272(10) 0.368(13) 0.253(9) 0.148(9) 0.089(8) 0.114(9)
O4 0.249(7) 0.251(7) 0.117(4) -0.108(4) -0.073(4) 0.139(6)
O5 0.157(4) 0.145(4) 0.073(3) 0.003(2) -0.014(3) 0.047(4)
O6 0.069(2) 0.0589(19) 0.076(2) -0.0094(16) 0.0149(16) -0.0055(17)
S2B 0.076(4) 0.141(7) 0.098(5) 0.050(4) 0.017(3) 0.004(4)
O26 0.138(11) 0.47(3) 0.127(9) -0.048(13) 0.096(9) 0.055(13)
O23 0.207(17) 0.132(12) 0.55(4) 0.074(18) -0.27(2) -0.062(12)
O27 0.276(18) 0.266(17) 0.340(19) 0.239(15) 0.268(17) 0.181(14)
O22 0.49(5) 0.43(4) 0.28(2) -0.28(3) 0.23(3) -0.20(3)

loop_
_atom_type_symbol
_atom_type_description
_atom_type_scat_dispersion_real
_atom_type_scat_dispersion_imag
_atom_type_scat_source
C C 0.0033 0.0016 'International Tables Vol C Tables 4.2.6.8 and 6.1.1.4'
H H 0.0000 0.0000 'International Tables Vol C Tables 4.2.6.8 and 6.1.1.4'
N N 0.0061 0.0033 'International Tables Vol C Tables 4.2.6.8 and 6.1.1.4'
O O 0.0106 0.0060 'International Tables Vol C Tables 4.2.6.8 and 6.1.1.4'
S S 0.1246 0.1234 'International Tables Vol C Tables 4.2.6.8 and 6.1.1.4'

loop_
_geom_angle_atom_site_label_1
_geom_angle_atom_site_label_2
_geom_angle_atom_site_label_3
_geom_angle
N9 N8 H8 125.2
C13 N8 H8 125.2
C13 N8 N9 109.7(3)
N8 N9 H9 125.5
N8 N9 C15 109.0(3)
C15 N9 H9 125.5
H10A N10 H10B 108.0
C16 N10 H10A 109.4
C16 N10 H10B 109.4
C17 N10 H10A 109.4
C17 N10 H10B 109.4
C17 N10 C16 111.0(2)
C1 N1 C18 109.4(2)
C19 N1 C18 110.6(3)
C19 N1 C1 108.9(3)
H2A N2 H2B 107.8
C2 N2 H2A 109.0
C2 N2 H2B 109.0
C2 N2 C3 112.9(3)
C3 N2 H2A 109.0
C3 N2 H2B 109.0
N4 N3 H3 127.3
C4 N3 H3 127.3
C4 N3 N4 105.3(3)
N3 N4 H4 123.7
N3 N4 C6 112.6(3)
C6 N4 H4 123.7
H5A N5 H5B 107.9
C7 N5 H5A 109.2
C7 N5 H5B 109.2
C8 N5 H5A 109.2
C8 N5 H5B 109.2
C8 N5 C7 112.2(3)
C9 N6 C27 111.1(3)
C9 N6 C10 111.5(3)
C27 N6 C10 109.9(3)
H14A N14 H14B 107.5
C26 N14 H14A 108.5
C26 N14 H14B 108.5
C25 N14 H14A 108.5
C25 N14 H14B 108.5
C25 N14 C26 115.1(3)
N12 N13 H13 125.3
N12 N13 C24 109.3(3)
C24 N13 H13 125.3
N13 N12 H12 125.2
C22 N12 N13 109.6(3)
C22 N12 H12 125.2
H11A N11 H11B 108.2
C21 N11 H11A 109.7
C21 N11 H11B 109.7
C21 N11 C20 109.7(2)
C20 N11 H11A 109.7
C20 N11 H11B 109.7
H7A N7 H7B 107.7
C11 N7 H7A 108.8
C11 N7 H7B 108.8
C11 N7 C12 113.7(2)
C12 N7 H7A 108.8
C12 N7 H7B 108.8
N9 C15 C16 120.5(3)
N9 C15 C14 107.4(3)
C14 C15 C16 132.0(3)
N10 C16 H16A 109.3
N10 C16 H16B 109.3
C15 C16 N10 111.7(2)
C15 C16 H16A 109.3
C15 C16 H16B 109.3
H16A C16 H16B 107.9
N10 C17 H17A 108.9
N10 C17 H17B 108.9
N10 C17 C18 113.2(3)
H17A C17 H17B 107.8
C18 C17 H17A 108.9
C18 C17 H17B 108.9
N1 C18 C17 113.9(3)
N1 C18 H18A 108.8
N1 C18 H18B 108.8
C17 C18 H18A 108.8
C17 C18 H18B 108.8
H18A C18 H18B 107.7
N1 C1 H1A 108.8
N1 C1 H1B 108.8
N1 C1 C2 113.6(3)
H1A C1 H1B 107.7
C2 C1 H1A 108.8
C2 C1 H1B 108.8
N2 C2 C1 111.2(3)
N2 C2 H2C 109.4
N2 C2 H2D 109.4
C1 C2 H2C 109.4
C1 C2 H2D 109.4
H2C C2 H2D 108.0
N2 C3 H3A 109.5
N2 C3 H3B 109.5
N2 C3 C4 110.7(3)
H3A C3 H3B 108.1
C4 C3 H3A 109.5
C4 C3 H3B 109.5
N3 C4 C3 119.6(3)
N3 C4 C5 110.8(3)
C5 C4 C3 129.6(3)
N4 C6 C7 122.3(3)
N4 C6 C5 105.0(3)
C5 C6 C7 132.7(3)
N5 C7 C6 113.4(3)
N5 C7 H7C 108.9
N5 C7 H7D 108.9
C6 C7 H7C 108.9
C6 C7 H7D 108.9
H7C C7 H7D 107.7
N5 C8 H8A 109.3
N5 C8 H8B 109.3
N5 C8 C9 111.6(3)
H8A C8 H8B 108.0
C9 C8 H8A 109.3
C9 C8 H8B 109.3
N6 C9 C8 113.3(3)
N6 C9 H9A 108.9
N6 C9 H9B 108.9
C8 C9 H9A 108.9
C8 C9 H9B 108.9
H9A C9 H9B 107.7
N6 C27 H27A 109.3
N6 C27 H27B 109.3
N6 C27 C26 111.5(3)
H27A C27 H27B 108.0
C26 C27 H27A 109.3
C26 C27 H27B 109.3
N14 C26 C27 108.9(3)
N14 C26 H26A 109.9
N14 C26 H26B 109.9
C27 C26 H26A 109.9
C27 C26 H26B 109.9
H26A C26 H26B 108.3
N14 C25 H25A 109.0
N14 C25 H25B 109.0
H25A C25 H25B 107.8
C24 C25 N14 113.1(3)
C24 C25 H25A 109.0
C24 C25 H25B 109.0
N13 C24 C25 121.1(3)
N13 C24 C23 107.0(3)
C23 C24 C25 131.8(3)
N12 C22 C21 121.6(3)
N12 C22 C23 107.4(3)
C23 C22 C21 130.7(3)
N11 C21 H21A 108.3
N11 C21 H21B 108.3
C22 C21 N11 115.8(3)
C22 C21 H21A 108.3
C22 C21 H21B 108.3
H21A C21 H21B 107.4
N11 C20 H20A 108.6
N11 C20 H20B 108.6
N11 C20 C19 114.8(3)
H20A C20 H20B 107.6
C19 C20 H20A 108.6
C19 C20 H20B 108.6
N1 C19 C20 116.5(3)
N1 C19 H19A 108.2
N1 C19 H19B 108.2
C20 C19 H19A 108.2
C20 C19 H19B 108.2
H19A C19 H19B 107.3
C24 C23 H23 126.7
C22 C23 C24 106.6(3)
C22 C23 H23 126.7
N6 C10 H10C 109.0
N6 C10 H10D 109.0
N6 C10 C11 113.0(3)
H10C C10 H10D 107.8
C11 C10 H10C 109.0
C11 C10 H10D 109.0
N7 C11 C10 110.8(3)
N7 C11 H11C 109.5
N7 C11 H11D 109.5
C10 C11 H11C 109.5
C10 C11 H11D 109.5
H11C C11 H11D 108.1
N7 C12 H12A 109.6
N7 C12 H12B 109.6
N7 C12 C13 110.2(3)
H12A C12 H12B 108.1
C13 C12 H12A 109.6
C13 C12 H12B 109.6
N8 C13 C12 121.4(3)
N8 C13 C14 107.6(3)
C14 C13 C12 131.0(3)
C15 C14 C13 106.4(3)
C15 C14 H14 126.8
C13 C14 H14 126.8
C4 C5 H5 126.9
C6 C5 C4 106.3(3)
C6 C5 H5 126.9
O20 S2A O25 113.3(14)
O20 S2A O24 116.9(10)
O20 S2A O21 113.1(9)
O24 S2A O25 101.7(7)
O24 S2A O21 109.8(7)
O21 S2A O25 100.4(6)
O12 S1 O11 114.02(16)
O12 S1 O14 115.07(15)
O12 S1 O13 106.82(14)
O11 S1 O14 110.15(15)
O11 S1 O13 106.88(16)
O14 S1 O13 102.90(16)
S1 O13 H13A 109.5
O34 S3 O33 108.34(14)
O32 S3 O33 107.12(14)
O32 S3 O34 109.19(14)
O31 S3 O33 108.67(14)
O31 S3 O34 111.41(15)
O31 S3 O32 111.95(15)
O43 S4 O41 107.92(15)
O42 S4 O41 108.03(16)
O42 S4 O43 110.04(19)
O44 S4 O41 110.83(17)
O44 S4 O43 108.88(19)
O44 S4 O42 111.1(2)
O51 S5 O52 114.24(17)
O51 S5 O53 111.55(16)
O51 S5 O54 104.00(17)
O52 S5 O53 110.37(16)
O52 S5 O54 108.53(17)
O53 S5 O54 107.72(16)
S5 O54 H54 109.5
O62 S6 O61 111.91(17)
O62 S6 O63 104.10(17)
O62 S6 O64 112.66(19)
O61 S6 O63 108.51(19)
O64 S6 O61 110.14(18)
O64 S6 O63 109.26(18)
S6 O63 H63 109.5
H1C O1 H1D 129.1(3)
H2E O2 H2F 109.4
H3C O3 H3D 104.2(9)
H4A O4 H4B 129.4
H5C O5 H5D 109.5
H6A O6 H6B 118.3
O23 S2B O26 112.6(10)
O23 S2B O27 110.4(10)
O23 S2B O22 112.0(11)
O27 S2B O26 107.5(9)
O22 S2B O26 107.5(10)
O22 S2B O27 106.5(10)

loop_
_geom_bond_atom_site_label_1
_geom_bond_atom_site_label_2
_geom_bond_distance
N8 H8 0.8600
N8 N9 1.332(3)
N8 C13 1.324(4)
N9 H9 0.8600
N9 C15 1.341(4)
N10 H10A 0.8900
N10 H10B 0.8900
N10 C16 1.494(4)
N10 C17 1.494(4)
N1 C18 1.480(4)
N1 C1 1.478(4)
N1 C19 1.471(4)
N2 H2A 0.8900
N2 H2B 0.8900
N2 C2 1.489(4)
N2 C3 1.493(4)
N3 H3 0.8600
N3 N4 1.338(4)
N3 C4 1.318(4)
N4 H4 0.8600
N4 C6 1.358(4)
N5 H5A 0.8900
N5 H5B 0.8900
N5 C7 1.491(4)
N5 C8 1.488(4)
N6 C9 1.469(4)
N6 C27 1.474(4)
N6 C10 1.477(4)
N14 H14A 0.8900
N14 H14B 0.8900
N14 C26 1.492(4)
N14 C25 1.491(4)
N13 H13 0.8600
N13 N12 1.332(3)
N13 C24 1.340(4)
N12 H12 0.8600
N12 C22 1.332(4)
N11 H11A 0.8900
N11 H11B 0.8900
N11 C21 1.499(4)
N11 C20 1.502(4)
N7 H7A 0.8900
N7 H7B 0.8900
N7 C11 1.484(4)
N7 C12 1.488(4)
C15 C16 1.491(4)
C15 C14 1.380(4)
C16 H16A 0.9700
C16 H16B 0.9700
C17 H17A 0.9700
C17 H17B 0.9700
C17 C18 1.507(4)
C18 H18A 0.9700
C18 H18B 0.9700
C1 H1A 0.9700
C1 H1B 0.9700
C1 C2 1.512(5)
C2 H2C 0.9700
C2 H2D 0.9700
C3 H3A 0.9700
C3 H3B 0.9700
C3 C4 1.495(5)
C4 C5 1.389(5)
C6 C7 1.491(5)
C6 C5 1.371(5)
C7 H7C 0.9700
C7 H7D 0.9700
C8 H8A 0.9700
C8 H8B 0.9700
C8 C9 1.521(5)
C9 H9A 0.9700
C9 H9B 0.9700
C27 H27A 0.9700
C27 H27B 0.9700
C27 C26 1.507(5)
C26 H26A 0.9700
C26 H26B 0.9700
C25 H25A 0.9700
C25 H25B 0.9700
C25 C24 1.483(4)
C24 C23 1.390(5)
C22 C21 1.494(4)
C22 C23 1.383(4)
C21 H21A 0.9700
C21 H21B 0.9700
C20 H20A 0.9700
C20 H20B 0.9700
C20 C19 1.509(5)
C19 H19A 0.9700
C19 H19B 0.9700
C23 H23 0.9300
C10 H10C 0.9700
C10 H10D 0.9700
C10 C11 1.505(5)
C11 H11C 0.9700
C11 H11D 0.9700
C12 H12A 0.9700
C12 H12B 0.9700
C12 C13 1.494(4)
C13 C14 1.386(4)
C14 H14 0.9300
C5 H5 0.9300
S2A O25 1.478(11)
S2A O20 1.342(11)
S2A O24 1.393(10)
S2A O21 1.397(9)
S1 O12 1.431(2)
S1 O11 1.439(2)
S1 O14 1.445(3)
S1 O13 1.560(3)
O13 H13A 0.8200
S3 O33 1.495(2)
S3 O34 1.476(3)
S3 O32 1.459(2)
S3 O31 1.444(2)
S4 O41 1.484(2)
S4 O43 1.465(3)
S4 O42 1.444(3)
S4 O44 1.437(3)
S5 O51 1.430(3)
S5 O52 1.438(3)
S5 O53 1.458(2)
S5 O54 1.538(3)
O54 H54 0.8200
S6 O62 1.436(3)
S6 O61 1.455(3)
S6 O63 1.521(3)
S6 O64 1.438(3)
O63 H63 0.8200
O1 H1C 0.839(2)
O1 H1D 0.841(3)
O2 H2E 0.8427
O2 H2F 0.8443
O3 H3C 0.861(9)
O3 H3D 0.857(11)
O4 H4A 0.9132
O4 H4B 0.8368
O5 H5C 0.8500
O5 H5D 0.8510
O6 H6A 0.8901
O6 H6B 0.8482
S2B O26 1.374(11)
S2B O23 1.311(12)
S2B O27 1.366(11)
S2B O22 1.338(12)

loop_
_geom_hbond_atom_site_label_D
_geom_hbond_atom_site_label_H
_geom_hbond_atom_site_label_A
_geom_hbond_distance_DH
_geom_hbond_distance_HA
_geom_hbond_distance_DA
_geom_hbond_angle_DHA
_geom_hbond_site_symmetry_A
_geom_hbond_publ_flag
N8 H8 O33 0.86 1.87 2.687(3) 157.5 2_655 yes
N9 H9 O41 0.86 1.89 2.696(4) 155.1 2_655 yes
N10 H10A O34 0.89 1.97 2.779(4) 150.6 . yes
N2 H2B O11 0.89 2.13 2.779(3) 129.3 . yes
N4 H4 O34 0.86 2.09 2.851(4) 147.9 2_655 yes
N14 H14A O24 0.89 2.18 2.831(9) 129.8 2_545 yes
N14 H14A O26 0.89 1.86 2.726(10) 164.0 2_545 yes
N14 H14B O52 0.89 1.89 2.775(4) 173.6 2 yes
N13 H13 O41 0.86 1.88 2.704(4) 161.1 . yes
N12 H12 O33 0.86 1.81 2.629(4) 158.4 . yes
N11 H11A O31 0.89 2.25 2.824(4) 121.5 . yes
N11 H11B O62 0.89 2.01 2.858(4) 158.6 2 yes
N7 H7B O1 0.89 1.80 2.691(4) 174.3 . yes
O13 H13A O53 0.82 1.81 2.621(3) 168.8 2 yes
O54 H54 O61 0.82 1.78 2.583(4) 164.1 . yes
O63 H63 O43 0.82 1.71 2.508(4) 165.3 . yes
O1 H1D O14 0.841(3) 2.072(2) 2.795(4) 143.74(19) . yes
O2 H2E O43 0.84 2.06 2.855(6) 157.4 . yes
O2 H2F O25 0.84 1.85 2.675(12) 163.5 2_545 yes
O2 H2F O26 0.84 1.93 2.554(16) 129.5 2_545 yes
O3 H3C O20 0.861(9) 1.693(11) 2.486(14) 152.1(12) 3_565 yes
O5 H5C O44 0.85 1.96 2.789(5) 165.1 4_565 yes
O5 H5D O21 0.85 2.04 2.713(10) 135.8 3_665 yes
O6 H6A O64 0.89 1.95 2.834(4) 176.0 2_655 yes
O6 H6B O22 0.85 1.93 2.754(13) 163.6 3_665 yes
